data_7225014
loop_
_publ_author_name
'Serebryanskaya, Tatiyana V.'
'Novikov, Alexander S.'
'Gushchin, Pavel V.'
'Haukka, Matti'
'Asfin, Ruslan E.'
'Tolstoy, Peter M.'
'Kukushkin, Vadim Yu'

_publ_section_title
;
 Identification and H(D)-bond energies of C-H(D)Cl interactions in
 chloride-haloalkane clusters: a combined X-ray crystallographic,
 spectroscopic, and theoretical study.
;
_journal_issue 20
_journal_name_full 'Physical chemistry chemical physics : PCCP'
_journal_page_first 14104
_journal_page_last 14112
_journal_paper_doi 10.1039/c6cp00861e
_journal_volume 18
_journal_year 2016
_chemical_formula_moiety 'C38 H46 N10 Pt, 4(C D Cl3), 2(Cl)'
_chemical_formula_sum 'C42 H46 Cl14 D2 N10 Pt'
_chemical_formula_weight 1386.31
_chemical_name_systematic
; 
 ? 
;
_space_group_IT_number 61
_symmetry_cell_setting orthorhombic
_symmetry_space_group_name_Hall '-P 2ac 2ab'
_symmetry_space_group_name_H-M 'P b c a'
_atom_sites_solution_hydrogens mixed
_atom_sites_solution_primary direct
_atom_sites_solution_secondary difmap
_audit_creation_method SHELXL-97
_audit_update_record
;
2015-05-18 deposited with the CCDC.
2016-04-22 downloaded from the CCDC.
;
_cell_angle_alpha 90.00
_cell_angle_beta 90.00
_cell_angle_gamma 90.00
_cell_formula_units_Z 4
_cell_length_a 13.1946(2)
_cell_length_b 17.8886(2)
_cell_length_c 23.6588(3)
_cell_measurement_reflns_used 24800
_cell_measurement_temperature 100(2)
_cell_measurement_theta_max 30.03
_cell_measurement_theta_min 1.00
_cell_volume 5584.26(13)
_computing_cell_refinement 'Denzo/Scalepack (Otwinowski & Minor, 1997)'
_computing_data_collection 'Collect (Bruker AXS BV, 1997-2004)'
_computing_data_reduction 'Denzo/Scalepack (Otwinowski & Minor, 1997)'
_computing_molecular_graphics 'Diamond v.3.1e (Brandenburg, 2007)'
_computing_publication_material 'SHELXL-97 (Sheldrick, 1997)'
_computing_structure_refinement 'SHELXL-97 (Sheldrick, 1997)'
_computing_structure_solution 'SHELXS-97 (Sheldrick, 1997)'
_diffrn_ambient_temperature 100(2)
_diffrn_detector_area_resol_mean 9
_diffrn_measured_fraction_theta_full 0.996
_diffrn_measured_fraction_theta_max 0.996
_diffrn_measurement_device '95mm CCD camera on \k-goniostat'
_diffrn_measurement_device_type 'Nonius KappaCCD'
_diffrn_measurement_method '\f scans and \w scans with \k offset'
_diffrn_radiation_monochromator 'horizontally mounted graphite crystal'
_diffrn_radiation_source 'fine-focus sealed tube'
_diffrn_radiation_type MoK\a
_diffrn_radiation_wavelength 0.71073
_diffrn_reflns_av_R_equivalents 0.0402
_diffrn_reflns_av_sigmaI/netI 0.0272
_diffrn_reflns_limit_h_max 18
_diffrn_reflns_limit_h_min -18
_diffrn_reflns_limit_k_max 22
_diffrn_reflns_limit_k_min -25
_diffrn_reflns_limit_l_max 33
_diffrn_reflns_limit_l_min -31
_diffrn_reflns_number 87106
_diffrn_reflns_theta_full 30.06
_diffrn_reflns_theta_max 30.06
_diffrn_reflns_theta_min 2.43
_exptl_absorpt_coefficient_mu 3.223
_exptl_absorpt_correction_T_max 0.3226
_exptl_absorpt_correction_T_min 0.3158
_exptl_absorpt_correction_type multi-scan
_exptl_absorpt_process_details 'SADABS v.2.10 (Sheldrick, 2003)'
_exptl_crystal_colour colourless
_exptl_crystal_density_diffrn 1.649
_exptl_crystal_density_method 'not measured'
_exptl_crystal_description block
_exptl_crystal_F_000 2744
_exptl_crystal_size_max 0.36
_exptl_crystal_size_mid 0.35
_exptl_crystal_size_min 0.35
_refine_diff_density_max 1.202
_refine_diff_density_min -1.404
_refine_diff_density_rms 0.101
_refine_ls_extinction_method none
_refine_ls_goodness_of_fit_ref 1.024
_refine_ls_hydrogen_treatment constr
_refine_ls_matrix_type full
_refine_ls_number_parameters 304
_refine_ls_number_reflns 8161
_refine_ls_number_restraints 0
_refine_ls_restrained_S_all 1.024
_refine_ls_R_factor_all 0.0570
_refine_ls_R_factor_gt 0.0288
_refine_ls_shift/su_max 0.001
_refine_ls_shift/su_mean 0.000
_refine_ls_structure_factor_coef Fsqd
_refine_ls_weighting_details 'calc w=1/[\s^2^(Fo^2^)+(0.0180P)^2^+13.3254P] where P=(Fo^2^+2Fc^2^)/3'
_refine_ls_weighting_scheme calc
_refine_ls_wR_factor_gt 0.0545
_refine_ls_wR_factor_ref 0.0626
_reflns_number_gt 5536
_reflns_number_total 8161
_reflns_threshold_expression >2sigma(I)
_cod_data_source_file c6cp00861e2.cif
_cod_data_source_block 1
_cod_depositor_comments 'Adding full bibliography for 7225011--7225014.cif.'
_cod_original_cell_volume 5584.25(13)
_cod_database_code 7225014

loop_
_symmetry_equiv_pos_as_xyz
'x, y, z'
'-x+1/2, -y, z+1/2'
'-x, y+1/2, -z+1/2'
'x+1/2, -y+1/2, -z'
'-x, -y, -z'
'x-1/2, y, -z-1/2'
'x, -y-1/2, z-1/2'
'-x-1/2, y-1/2, z'

loop_
_atom_site_label
_atom_site_type_symbol
_atom_site_fract_x
_atom_site_fract_y
_atom_site_fract_z
_atom_site_U_iso_or_equiv
_atom_site_adp_type
_atom_site_occupancy
_atom_site_symmetry_multiplicity
_atom_site_calc_flag
_atom_site_refinement_flags
Pt1 Pt 0.0000 0.0000 0.5000 0.01105(4) Uani 1 2 d S
Cl1 Cl 0.26534(5) 0.16994(3) 0.56011(3) 0.01870(13) Uani 1 1 d .
Cl2 Cl -0.17103(7) -0.09466(6) 0.29126(4) 0.0501(2) Uani 1 1 d .
Cl3 Cl -0.30668(9) 0.01615(5) 0.33769(4) 0.0501(2) Uani 1 1 d .
Cl4 Cl -0.38322(7) -0.10097(5) 0.26456(4) 0.0413(2) Uani 1 1 d .
Cl5 Cl 0.47375(10) 0.22052(7) 0.45138(4) 0.0678(4) Uani 1 1 d .
Cl6 Cl 0.46077(7) 0.31641(6) 0.35507(6) 0.0669(4) Uani 1 1 d .
Cl7 Cl 0.58144(8) 0.18505(6) 0.34942(6) 0.0738(4) Uani 1 1 d .
N1 N -0.13215(15) 0.05643(11) 0.49786(9) 0.0132(4) Uani 1 1 d .
N2 N 0.06739(16) 0.09868(11) 0.48673(9) 0.0142(4) Uani 1 1 d .
H2N H 0.1292 0.1065 0.4997 0.021 Uiso 1 1 d R
N3 N -0.23114(16) 0.15633(12) 0.46569(10) 0.0198(5) Uani 1 1 d .
N4 N -0.06758(15) 0.14487(11) 0.43277(9) 0.0135(4) Uani 1 1 d .
H4N H -0.2350 0.2092 0.4560 0.020 Uiso 1 1 d R
H3M H -0.2853 0.1375 0.4838 0.020 Uiso 1 1 d R
N5 N 0.09092(16) 0.20040(11) 0.42601(9) 0.0151(4) Uani 1 1 d .
C1 C -0.21423(19) 0.03221(13) 0.53393(11) 0.0153(5) Uani 1 1 d .
C2 C -0.2041(2) 0.03605(15) 0.59210(12) 0.0211(6) Uani 1 1 d .
H2 H -0.1435 0.0552 0.6083 0.025 Uiso 1 1 calc R
C3 C -0.2825(2) 0.01198(16) 0.62693(13) 0.0285(7) Uani 1 1 d .
H3 H -0.2755 0.0149 0.6668 0.034 Uiso 1 1 calc R
C4 C -0.3705(2) -0.01611(17) 0.60355(14) 0.0305(7) Uani 1 1 d .
H4 H -0.4246 -0.0316 0.6273 0.037 Uiso 1 1 calc R
C5 C -0.3796(2) -0.02165(16) 0.54553(14) 0.0280(7) Uani 1 1 d .
H5 H -0.4397 -0.0420 0.5296 0.034 Uiso 1 1 calc R
C6 C -0.3019(2) 0.00223(14) 0.51013(11) 0.0200(6) Uani 1 1 d .
H6 H -0.3085 -0.0018 0.4703 0.024 Uiso 1 1 calc R
C7 C -0.14534(19) 0.11675(14) 0.46787(11) 0.0146(5) Uani 1 1 d .
C8 C -0.08260(19) 0.13867(14) 0.37158(11) 0.0158(5) Uani 1 1 d .
C9 C -0.0262(2) 0.08539(16) 0.34317(12) 0.0230(6) Uani 1 1 d .
H9 H 0.0186 0.0534 0.3633 0.028 Uiso 1 1 calc R
C10 C -0.0358(3) 0.07933(18) 0.28482(13) 0.0305(7) Uani 1 1 d .
H10 H 0.0036 0.0436 0.2648 0.037 Uiso 1 1 calc R
C11 C -0.1025(2) 0.12497(18) 0.25574(13) 0.0309(7) Uani 1 1 d .
H11 H -0.1094 0.1203 0.2159 0.037 Uiso 1 1 calc R
C12 C -0.1589(2) 0.17733(17) 0.28491(12) 0.0277(6) Uani 1 1 d .
H12 H -0.2052 0.2083 0.2650 0.033 Uiso 1 1 calc R
C13 C -0.1487(2) 0.18530(15) 0.34315(11) 0.0189(5) Uani 1 1 d .
H13 H -0.1865 0.2221 0.3630 0.023 Uiso 1 1 calc R
C14 C 0.03382(19) 0.14724(13) 0.45068(11) 0.0138(5) Uani 1 1 d .
C15 C 0.20076(19) 0.19065(15) 0.41908(11) 0.0171(5) Uani 1 1 d .
H15A H 0.2205 0.1395 0.4306 0.020 Uiso 1 1 calc R
H15B H 0.2373 0.2267 0.4434 0.020 Uiso 1 1 calc R
C16 C 0.2291(2) 0.20344(15) 0.35740(12) 0.0208(6) Uani 1 1 d .
H16B H 0.1968 0.1646 0.3336 0.025 Uiso 1 1 calc R
H16A H 0.3035 0.1991 0.3529 0.025 Uiso 1 1 calc R
C17 C 0.1945(2) 0.28063(16) 0.33794(13) 0.0242(6) Uani 1 1 d .
H17A H 0.2306 0.3196 0.3598 0.029 Uiso 1 1 calc R
H17B H 0.2114 0.2874 0.2975 0.029 Uiso 1 1 calc R
C18 C 0.0808(2) 0.28935(16) 0.34625(12) 0.0232(6) Uani 1 1 d .
H18B H 0.0603 0.3409 0.3362 0.028 Uiso 1 1 calc R
H18A H 0.0445 0.2544 0.3209 0.028 Uiso 1 1 calc R
C19 C 0.0517(2) 0.27330(14) 0.40718(12) 0.0180(5) Uani 1 1 d .
H19B H 0.0792 0.3132 0.4319 0.022 Uiso 1 1 calc R
H19A H -0.0230 0.2737 0.4107 0.022 Uiso 1 1 calc R
C20 C -0.2935(3) -0.07760(17) 0.31688(14) 0.0330(7) Uani 1 1 d .
D20 H -0.3052 -0.1102 0.3506 0.040 Uiso 1 1 calc R
C21 C 0.5405(2) 0.25707(17) 0.39272(15) 0.0308(7) Uani 1 1 d .
D21 H 0.6006 0.2860 0.4065 0.037 Uiso 1 1 calc R

loop_
_atom_site_aniso_label
_atom_site_aniso_U_11
_atom_site_aniso_U_22
_atom_site_aniso_U_33
_atom_site_aniso_U_23
_atom_site_aniso_U_13
_atom_site_aniso_U_12
Pt1 0.01202(6) 0.00936(6) 0.01177(6) 0.00180(5) -0.00078(5) -0.00041(5)
Cl1 0.0214(3) 0.0156(3) 0.0191(3) 0.0008(2) -0.0023(3) -0.0014(2)
Cl2 0.0371(5) 0.0551(6) 0.0582(6) -0.0181(5) -0.0126(4) 0.0113(4)
Cl3 0.0747(7) 0.0289(4) 0.0469(6) -0.0077(4) 0.0004(5) 0.0102(4)
Cl4 0.0344(4) 0.0444(5) 0.0451(5) 0.0010(4) -0.0033(4) -0.0043(4)
Cl5 0.0938(9) 0.0753(7) 0.0342(5) 0.0055(5) -0.0156(5) -0.0517(7)
Cl6 0.0247(4) 0.0467(5) 0.1294(11) 0.0425(6) 0.0016(6) 0.0048(4)
Cl7 0.0356(5) 0.0658(7) 0.1200(11) -0.0605(7) 0.0001(6) 0.0076(5)
N1 0.0130(9) 0.0109(9) 0.0156(10) -0.0004(9) 0.0011(9) 0.0001(7)
N2 0.0127(10) 0.0123(10) 0.0175(11) 0.0022(8) -0.0014(8) -0.0024(8)
N3 0.0151(11) 0.0165(11) 0.0277(13) 0.0073(10) 0.0038(9) 0.0021(9)
N4 0.0135(10) 0.0160(10) 0.0109(10) 0.0029(8) 0.0003(8) -0.0002(8)
N5 0.0158(10) 0.0129(10) 0.0165(11) 0.0046(8) 0.0013(9) -0.0012(8)
C1 0.0161(12) 0.0112(11) 0.0184(13) 0.0027(10) 0.0033(10) 0.0020(9)
C2 0.0232(14) 0.0194(13) 0.0206(14) -0.0005(11) 0.0014(11) 0.0004(11)
C3 0.0349(17) 0.0285(16) 0.0221(15) 0.0034(12) 0.0122(13) 0.0032(13)
C4 0.0260(15) 0.0282(16) 0.0373(18) 0.0116(13) 0.0148(14) 0.0015(12)
C5 0.0175(13) 0.0242(14) 0.0424(19) 0.0102(13) -0.0015(13) -0.0032(11)
C6 0.0178(12) 0.0181(12) 0.0243(16) 0.0036(12) -0.0014(10) -0.0011(11)
C7 0.0140(12) 0.0142(12) 0.0155(13) -0.0006(10) -0.0011(10) -0.0010(9)
C8 0.0167(12) 0.0165(12) 0.0142(13) 0.0014(10) 0.0003(10) -0.0031(10)
C9 0.0247(14) 0.0220(13) 0.0223(14) -0.0016(12) 0.0001(11) 0.0058(11)
C10 0.0333(16) 0.0331(16) 0.0252(16) -0.0089(14) 0.0038(13) 0.0073(14)
C11 0.0348(17) 0.0396(17) 0.0181(15) 0.0010(13) -0.0036(13) 0.0039(14)
C12 0.0314(16) 0.0316(16) 0.0201(15) 0.0026(13) -0.0054(13) 0.0056(13)
C13 0.0212(13) 0.0192(13) 0.0161(13) 0.0021(11) -0.0017(11) 0.0035(10)
C14 0.0154(11) 0.0131(11) 0.0128(12) -0.0011(10) 0.0021(10) 0.0003(9)
C15 0.0141(12) 0.0182(12) 0.0190(13) 0.0020(10) 0.0017(10) 0.0000(10)
C16 0.0197(13) 0.0204(13) 0.0223(14) 0.0028(11) 0.0053(11) 0.0003(11)
C17 0.0258(15) 0.0247(14) 0.0220(15) 0.0083(12) 0.0066(12) -0.0010(12)
C18 0.0285(15) 0.0215(13) 0.0196(14) 0.0091(11) 0.0023(12) 0.0013(12)
C19 0.0200(14) 0.0122(11) 0.0216(14) 0.0045(10) 0.0035(11) 0.0020(10)
C20 0.049(2) 0.0244(15) 0.0252(16) 0.0028(13) -0.0023(15) 0.0076(14)
C21 0.0246(15) 0.0275(15) 0.0404(19) -0.0067(14) -0.0063(14) 0.0015(13)

loop_
_atom_type_symbol
_atom_type_description
_atom_type_scat_dispersion_real
_atom_type_scat_dispersion_imag
_atom_type_scat_source
C C 0.0033 0.0016 'International Tables Vol C Tables 4.2.6.8 and 6.1.1.4'
D D 0.0000 0.0000 'International Tables Vol C Tables 4.2.6.8 and 6.1.1.4'
H H 0.0000 0.0000 'International Tables Vol C Tables 4.2.6.8 and 6.1.1.4'
N N 0.0061 0.0033 'International Tables Vol C Tables 4.2.6.8 and 6.1.1.4'
Cl Cl 0.1484 0.1585 'International Tables Vol C Tables 4.2.6.8 and 6.1.1.4'
Pt Pt -1.7033 8.3905 'International Tables Vol C Tables 4.2.6.8 and 6.1.1.4'

loop_
_geom_angle_atom_site_label_1
_geom_angle_atom_site_label_2
_geom_angle_atom_site_label_3
_geom_angle
_geom_angle_site_symmetry_1
_geom_angle_site_symmetry_3
_geom_angle_publ_flag
N2 Pt1 N2 180.0 5_556 . ?
N2 Pt1 N1 93.52(8) 5_556 . ?
N2 Pt1 N1 86.48(8) . . yes
N2 Pt1 N1 86.48(8) 5_556 5_556 ?
N2 Pt1 N1 93.52(8) . 5_556 ?
N1 Pt1 N1 180.00(11) . 5_556 ?
C7 N1 C1 118.0(2) . . ?
C7 N1 Pt1 122.96(17) . . yes
C1 N1 Pt1 118.90(15) . . ?
C14 N2 Pt1 122.88(17) . . yes
C14 N2 H2N 116.1 . . ?
Pt1 N2 H2N 119.7 . . ?
C7 N3 H4N 124.6 . . ?
C7 N3 H3M 117.2 . . ?
H4N N3 H3M 115.7 . . ?
C14 N4 C7 121.7(2) . . yes
C14 N4 C8 115.4(2) . . ?
C7 N4 C8 117.1(2) . . ?
C14 N5 C15 121.1(2) . . ?
C14 N5 C19 124.1(2) . . ?
C15 N5 C19 114.7(2) . . ?
C2 C1 C6 120.0(2) . . ?
C2 C1 N1 120.0(2) . . ?
C6 C1 N1 119.9(2) . . ?
C1 C2 C3 120.1(3) . . ?
C1 C2 H2 119.9 . . ?
C3 C2 H2 119.9 . . ?
C4 C3 C2 120.0(3) . . ?
C4 C3 H3 120.0 . . ?
C2 C3 H3 120.0 . . ?
C3 C4 C5 119.8(3) . . ?
C3 C4 H4 120.1 . . ?
C5 C4 H4 120.1 . . ?
C4 C5 C6 120.8(3) . . ?
C4 C5 H5 119.6 . . ?
C6 C5 H5 119.6 . . ?
C5 C6 C1 119.1(3) . . ?
C5 C6 H6 120.4 . . ?
C1 C6 H6 120.4 . . ?
N1 C7 N3 125.0(2) . . ?
N1 C7 N4 121.2(2) . . yes
N3 C7 N4 113.8(2) . . ?
C13 C8 C9 121.3(3) . . ?
C13 C8 N4 121.4(2) . . ?
C9 C8 N4 117.3(2) . . ?
C8 C9 C10 119.1(3) . . ?
C8 C9 H9 120.4 . . ?
C10 C9 H9 120.4 . . ?
C11 C10 C9 120.4(3) . . ?
C11 C10 H10 119.8 . . ?
C9 C10 H10 119.8 . . ?
C12 C11 C10 119.6(3) . . ?
C12 C11 H11 120.2 . . ?
C10 C11 H11 120.2 . . ?
C11 C12 C13 120.8(3) . . ?
C11 C12 H12 119.6 . . ?
C13 C12 H12 119.6 . . ?
C8 C13 C12 118.8(3) . . ?
C8 C13 H13 120.6 . . ?
C12 C13 H13 120.6 . . ?
N2 C14 N5 124.6(2) . . ?
N2 C14 N4 120.3(2) . . yes
N5 C14 N4 115.1(2) . . ?
N5 C15 C16 109.3(2) . . ?
N5 C15 H15A 109.8 . . ?
C16 C15 H15A 109.8 . . ?
N5 C15 H15B 109.8 . . ?
C16 C15 H15B 109.8 . . ?
H15A C15 H15B 108.3 . . ?
C15 C16 C17 110.6(2) . . ?
C15 C16 H16B 109.5 . . ?
C17 C16 H16B 109.5 . . ?
C15 C16 H16A 109.5 . . ?
C17 C16 H16A 109.5 . . ?
H16B C16 H16A 108.1 . . ?
C18 C17 C16 110.4(2) . . ?
C18 C17 H17A 109.6 . . ?
C16 C17 H17A 109.6 . . ?
C18 C17 H17B 109.6 . . ?
C16 C17 H17B 109.6 . . ?
H17A C17 H17B 108.1 . . ?
C19 C18 C17 110.7(2) . . ?
C19 C18 H18B 109.5 . . ?
C17 C18 H18B 109.5 . . ?
C19 C18 H18A 109.5 . . ?
C17 C18 H18A 109.5 . . ?
H18B C18 H18A 108.1 . . ?
N5 C19 C18 111.5(2) . . ?
N5 C19 H19B 109.3 . . ?
C18 C19 H19B 109.3 . . ?
N5 C19 H19A 109.3 . . ?
C18 C19 H19A 109.3 . . ?
H19B C19 H19A 108.0 . . ?
Cl2 C20 Cl3 110.79(19) . . ?
Cl2 C20 Cl4 109.57(18) . . ?
Cl3 C20 Cl4 110.88(18) . . ?
Cl2 C20 D20 108.5 . . ?
Cl3 C20 D20 108.5 . . ?
Cl4 C20 D20 108.5 . . ?
Cl7 C21 Cl6 109.83(19) . . ?
Cl7 C21 Cl5 110.14(18) . . ?
Cl6 C21 Cl5 109.00(18) . . ?
Cl7 C21 D21 109.3 . . ?
Cl6 C21 D21 109.3 . . ?
Cl5 C21 D21 109.3 . . ?

loop_
_geom_bond_atom_site_label_1
_geom_bond_atom_site_label_2
_geom_bond_distance
_geom_bond_site_symmetry_2
_geom_bond_publ_flag
Pt1 N2 2.001(2) 5_556 ?
Pt1 N2 2.001(2) . yes
Pt1 N1 2.015(2) . yes
Pt1 N1 2.015(2) 5_556 ?
Cl2 C20 1.752(4) . ?
Cl3 C20 1.756(3) . ?
Cl4 C20 1.764(3) . ?
Cl5 C21 1.769(4) . ?
Cl6 C21 1.740(3) . ?
Cl7 C21 1.732(3) . ?
N1 C7 1.303(3) . yes
N1 C1 1.445(3) . ?
N2 C14 1.295(3) . yes
N2 H2N 0.8825 . ?
N3 C7 1.336(3) . yes
N3 H4N 0.9750 . ?
N3 H3M 0.8983 . ?
N4 C14 1.404(3) . yes
N4 C7 1.413(3) . yes
N4 C8 1.465(3) . ?
N5 C14 1.346(3) . yes
N5 C15 1.469(3) . ?
N5 C19 1.472(3) . ?
C1 C2 1.385(4) . ?
C1 C6 1.394(4) . ?
C2 C3 1.391(4) . ?
C2 H2 0.9500 . ?
C3 C4 1.381(5) . ?
C3 H3 0.9500 . ?
C4 C5 1.382(5) . ?
C4 H4 0.9500 . ?
C5 C6 1.391(4) . ?
C5 H5 0.9500 . ?
C6 H6 0.9500 . ?
C8 C13 1.382(4) . ?
C8 C9 1.384(4) . ?
C9 C10 1.391(4) . ?
C9 H9 0.9500 . ?
C10 C11 1.383(4) . ?
C10 H10 0.9500 . ?
C11 C12 1.381(4) . ?
C11 H11 0.9500 . ?
C12 C13 1.392(4) . ?
C12 H12 0.9500 . ?
C13 H13 0.9500 . ?
C15 C16 1.524(4) . ?
C15 H15A 0.9900 . ?
C15 H15B 0.9900 . ?
C16 C17 1.526(4) . ?
C16 H16B 0.9900 . ?
C16 H16A 0.9900 . ?
C17 C18 1.521(4) . ?
C17 H17A 0.9900 . ?
C17 H17B 0.9900 . ?
C18 C19 1.519(4) . ?
C18 H18B 0.9900 . ?
C18 H18A 0.9900 . ?
C19 H19B 0.9900 . ?
C19 H19A 0.9900 . ?
C20 D20 1.0000 . ?
C21 D21 1.0000 . ?

loop_
_geom_hbond_atom_site_label_D
_geom_hbond_atom_site_label_H
_geom_hbond_atom_site_label_A
_geom_hbond_distance_DH
_geom_hbond_distance_HA
_geom_hbond_distance_DA
_geom_hbond_angle_DHA
_geom_hbond_site_symmetry_A
_geom_hbond_publ_flag
N2 H2N Cl1 0.88 2.56 3.385(2) 155.8 . yes
N3 H4N Cl1 0.97 2.19 3.168(2) 175.3 4_456 yes
